data_7012910
loop_
_publ_author_name
'Andrei S. Batsanov'
'St\'ephanie M. Cornet'
'Keith B. Dillon'
'Andr\'es E. Goeta'
'Amber L. Thompson'
'Bao Yu Xue'

_publ_section_title
;
 The synthesis and characterisation of some Group 14 compounds
 containing the 2,4,6-(CF3)3C6H2, 2,6-(CF3)2C6H3 or 2,4-(CF3)2C6H3
 ligands
;
_journal_issue 12
_journal_name_full 'Dalton Trans.'
_journal_page_first 2496
_journal_page_last 2502
_journal_paper_doi 10.1039/b302544f
_journal_year 2003
_chemical_formula_moiety 'C16 H6 F14 Si'
_chemical_formula_sum 'C16 H6 F14 Si'
_chemical_formula_weight 492.30
_chemical_melting_point ?
_chemical_name_common Bis-(2,6-bis-trifluoromethyl-phenyl)-difluoro-silane
_chemical_name_systematic
; 
Bis-(2,6-bis-trifluoromethyl-phenyl)-difluoro-silane
;
_space_group_IT_number 2
_symmetry_cell_setting triclinic
_symmetry_space_group_name_Hall '-P 1'
_symmetry_space_group_name_H-M 'P -1'
_atom_sites_solution_hydrogens geom
_atom_sites_solution_primary direct
_atom_sites_solution_secondary difmap
_audit_creation_method SHELXL-97
_cell_angle_alpha 98.48(1)
_cell_angle_beta 100.30(1)
_cell_angle_gamma 112.50(1)
_cell_formula_units_Z 2
_cell_length_a 8.221(2)
_cell_length_b 9.644(2)
_cell_length_c 12.267(3)
_cell_measurement_reflns_used 5211
_cell_measurement_temperature 120(2)
_cell_measurement_theta_max 54.99
_cell_measurement_theta_min 4.707
_cell_volume 858.8(4)
_computing_cell_refinement 'SMART-NT V5.0 (Bruker, 1998)'
_computing_data_collection 'SMART-NT V5.0 (Bruker, 1998)'
_computing_data_reduction 'SMART-NT V5.0 (Bruker, 1998)'
_computing_molecular_graphics 'Bruker SHELXTL'
_computing_publication_material 'Bruker SHELXTL'
_computing_structure_refinement 'SHELXL-97 (Sheldrick, 1997)'
_computing_structure_solution 'SHELXS-97 (Sheldrick, 1997)'
_diffrn_ambient_temperature 120(2)
_diffrn_detector_area_resol_mean 8
_diffrn_measured_fraction_theta_full 0.938
_diffrn_measured_fraction_theta_max 0.914
_diffrn_measurement_device_type 'Bruker SMART CCD 1K area detector'
_diffrn_measurement_method \w-scans
_diffrn_radiation_monochromator graphite
_diffrn_radiation_source 'fine-focus sealed tube'
_diffrn_radiation_type MoK\a
_diffrn_radiation_wavelength 0.71073
_diffrn_reflns_av_R_equivalents 0.0224
_diffrn_reflns_av_sigmaI/netI 0.0347
_diffrn_reflns_limit_h_max 9
_diffrn_reflns_limit_h_min -10
_diffrn_reflns_limit_k_max 12
_diffrn_reflns_limit_k_min -12
_diffrn_reflns_limit_l_max 13
_diffrn_reflns_limit_l_min -15
_diffrn_reflns_number 6314
_diffrn_reflns_theta_full 25.00
_diffrn_reflns_theta_max 27.48
_diffrn_reflns_theta_min 1.74
_exptl_absorpt_coefficient_mu 0.284
_exptl_absorpt_correction_T_max 0.9667
_exptl_absorpt_correction_T_min 0.9147
_exptl_absorpt_correction_type multi-scan
_exptl_absorpt_process_details 'SADABS (G.M.Sheldrick, 1998)'
_exptl_crystal_colour colourless
_exptl_crystal_density_diffrn 1.904
_exptl_crystal_density_meas ?
_exptl_crystal_density_method .
_exptl_crystal_description block
_exptl_crystal_F_000 484
_exptl_crystal_size_max 0.32
_exptl_crystal_size_mid 0.25
_exptl_crystal_size_min 0.12
_refine_diff_density_max 0.424
_refine_diff_density_min -0.247
_refine_diff_density_rms 0.048
_refine_ls_extinction_coef none
_refine_ls_extinction_method none
_refine_ls_goodness_of_fit_ref 1.032
_refine_ls_hydrogen_treatment constr
_refine_ls_matrix_type full
_refine_ls_number_parameters 280
_refine_ls_number_reflns 3601
_refine_ls_number_restraints 0
_refine_ls_restrained_S_all 1.032
_refine_ls_R_factor_all 0.0448
_refine_ls_R_factor_gt 0.0343
_refine_ls_shift/su_max 0.000
_refine_ls_shift/su_mean 0.000
_refine_ls_structure_factor_coef Fsqd
_refine_ls_weighting_details 'calc w=1/[\s^2^(Fo^2^)+(0.0342P)^2^+0.3334P] where P=(Fo^2^+2Fc^2^)/3'
_refine_ls_weighting_scheme calc
_refine_ls_wR_factor_gt 0.0793
_refine_ls_wR_factor_ref 0.0838
_reflns_number_gt 2970
_reflns_number_total 3601
_reflns_threshold_expression I>2\s(I)
_cod_data_source_file b302544f.txt
_cod_data_source_block (5)
_cod_depositor_comments
;
The following automatic conversions were performed:
'_symmetry_cell_setting' value 'Triclinic' changed to 'triclinic'
according to '/home/adriana/struct/CIF-dictionaries/cif_core.dic'
dictionary named 'cif_core.dic' version 2.4.1 from 2010-06-29.

Automatic conversion script
Id: cif_fix_enum 1555 2011-01-17 13:19:09Z saulius 

The following automatic conversions were performed:

'_chemical_melting_point' value 'not measured' was changed to '?' -
the value is undefined or not given.

Automatic conversion script
Id: cif_fix_values 1569 2011-02-09 13:29:24Z adriana 
;
_cod_original_sg_symbol_H-M P-1
_cod_database_code 7012910

loop_
_symmetry_equiv_pos_as_xyz
'x, y, z'
'-x, -y, -z'

loop_
_atom_site_label
_atom_site_type_symbol
_atom_site_fract_x
_atom_site_fract_y
_atom_site_fract_z
_atom_site_U_iso_or_equiv
_atom_site_adp_type
_atom_site_occupancy
_atom_site_symmetry_multiplicity
_atom_site_calc_flag
_atom_site_refinement_flags
_atom_site_disorder_assembly
_atom_site_disorder_group
Si Si 0.30303(7) 0.79845(5) 0.78158(4) 0.02193(12) Uani 1 1 d . . .
F1 F 0.34709(16) 0.97514(12) 0.80871(10) 0.0341(3) Uani 1 1 d . . .
F2 F 0.10860(14) 0.71878(12) 0.80355(10) 0.0312(3) Uani 1 1 d . . .
C11 C 0.2709(2) 0.71238(19) 0.62586(16) 0.0227(4) Uani 1 1 d . . .
C12 C 0.2648(2) 0.56368(19) 0.58856(16) 0.0242(4) Uani 1 1 d . . .
C13 C 0.2499(3) 0.5018(2) 0.47601(18) 0.0327(4) Uani 1 1 d . . .
H13 H 0.2470 0.4019 0.4548 0.039 Uiso 1 1 d R . .
C14 C 0.2393(3) 0.5850(2) 0.39419(18) 0.0358(5) Uani 1 1 d . . .
H14 H 0.2335 0.5445 0.3175 0.043 Uiso 1 1 d R . .
C15 C 0.2372(3) 0.7273(2) 0.42552(18) 0.0325(4) Uani 1 1 d . . .
H15 H 0.2267 0.7838 0.3694 0.039 Uiso 1 1 d R . .
C16 C 0.2503(2) 0.7896(2) 0.53806(17) 0.0261(4) Uani 1 1 d . . .
C17 C 0.2757(2) 0.46038(19) 0.66895(17) 0.0263(4) Uani 1 1 d . . .
F11 F 0.20434(15) 0.48222(11) 0.75708(10) 0.0303(3) Uani 1 1 d . . .
F12 F 0.44854(15) 0.48377(12) 0.71466(10) 0.0343(3) Uani 1 1 d . . .
F13 F 0.18575(17) 0.31076(12) 0.61677(11) 0.0384(3) Uani 1 1 d . . .
C18 C 0.2316(3) 0.9410(2) 0.56055(18) 0.0324(5) Uani 1 1 d . . .
F14 F 0.38949(16) 1.06196(12) 0.61720(12) 0.0411(3) Uani 1 1 d . . .
F15 F 0.10949(16) 0.93385(13) 0.62139(11) 0.0357(3) Uani 1 1 d . . .
F16 F 0.17360(18) 0.97592(15) 0.46375(11) 0.0453(3) Uani 1 1 d . . .
C21 C 0.4896(2) 0.77996(17) 0.88634(15) 0.0211(4) Uani 1 1 d . . .
C22 C 0.6634(2) 0.81344(18) 0.86641(16) 0.0231(4) Uani 1 1 d . . .
C23 C 0.7978(3) 0.7882(2) 0.93676(18) 0.0292(4) Uani 1 1 d . . .
H23 H 0.9120 0.8103 0.9196 0.035 Uiso 1 1 d R . .
C24 C 0.7646(3) 0.7313(2) 1.03103(18) 0.0319(4) Uani 1 1 d . . .
H24 H 0.8535 0.7096 1.0771 0.038 Uiso 1 1 d R . .
C25 C 0.6010(3) 0.7060(2) 1.05816(17) 0.0310(4) Uani 1 1 d . . .
H25 H 0.5801 0.6713 1.1250 0.037 Uiso 1 1 d R . .
C26 C 0.4664(3) 0.73103(18) 0.98838(16) 0.0247(4) Uani 1 1 d . . .
C27 C 0.7200(2) 0.8808(2) 0.76864(17) 0.0267(4) Uani 1 1 d . . .
C28 C 0.2976(3) 0.7080(2) 1.02928(18) 0.0316(4) Uani 1 1 d . . .
F21 F 0.62559(15) 0.95927(12) 0.73135(10) 0.0312(3) Uani 1 1 d . . .
F22 F 0.89594(15) 0.98026(14) 0.79698(11) 0.0394(3) Uani 1 1 d . . .
F23 F 0.69648(18) 0.77255(13) 0.67738(10) 0.0401(3) Uani 1 1 d . . .
F24 F 0.15161(16) 0.58013(13) 0.96861(11) 0.0405(3) Uani 1 1 d . . .
F25 F 0.25171(16) 0.82788(13) 1.02466(10) 0.0336(3) Uani 1 1 d . . .
F26 F 0.31984(19) 0.69759(16) 1.13842(11) 0.0481(3) Uani 1 1 d . . .

loop_
_atom_site_aniso_label
_atom_site_aniso_U_11
_atom_site_aniso_U_22
_atom_site_aniso_U_33
_atom_site_aniso_U_23
_atom_site_aniso_U_13
_atom_site_aniso_U_12
Si 0.0212(2) 0.0223(2) 0.0245(3) 0.00372(19) 0.0062(2) 0.01186(19)
F1 0.0404(7) 0.0267(5) 0.0372(7) 0.0033(5) 0.0059(5) 0.0195(5)
F2 0.0249(6) 0.0372(6) 0.0333(6) 0.0051(5) 0.0104(5) 0.0148(5)
C11 0.0182(8) 0.0246(8) 0.0259(10) 0.0050(7) 0.0060(7) 0.0097(7)
C12 0.0197(8) 0.0270(8) 0.0253(10) 0.0033(7) 0.0044(8) 0.0110(7)
C13 0.0306(10) 0.0349(10) 0.0305(11) -0.0011(8) 0.0073(9) 0.0151(8)
C14 0.0295(10) 0.0506(12) 0.0241(11) 0.0026(9) 0.0079(9) 0.0154(9)
C15 0.0252(10) 0.0453(11) 0.0277(11) 0.0130(9) 0.0068(8) 0.0139(8)
C16 0.0201(8) 0.0311(9) 0.0285(11) 0.0100(8) 0.0071(8) 0.0108(7)
C17 0.0252(9) 0.0227(8) 0.0293(11) 0.0009(7) 0.0050(8) 0.0111(7)
F11 0.0358(6) 0.0270(5) 0.0319(6) 0.0087(5) 0.0128(5) 0.0147(5)
F12 0.0282(6) 0.0354(6) 0.0426(7) 0.0105(5) 0.0047(5) 0.0185(5)
F13 0.0440(7) 0.0216(5) 0.0438(7) -0.0006(5) 0.0049(6) 0.0135(5)
C18 0.0295(10) 0.0359(10) 0.0373(12) 0.0173(9) 0.0080(9) 0.0166(8)
F14 0.0351(7) 0.0293(6) 0.0582(9) 0.0164(6) 0.0087(6) 0.0121(5)
F15 0.0344(6) 0.0412(6) 0.0441(7) 0.0162(5) 0.0137(6) 0.0253(5)
F16 0.0507(8) 0.0547(7) 0.0457(8) 0.0301(6) 0.0123(6) 0.0317(6)
C21 0.0214(8) 0.0176(7) 0.0242(9) 0.0025(6) 0.0060(7) 0.0090(6)
C22 0.0233(9) 0.0206(8) 0.0245(10) 0.0017(7) 0.0058(8) 0.0098(7)
C23 0.0225(9) 0.0277(9) 0.0373(12) 0.0034(8) 0.0056(8) 0.0129(7)
C24 0.0320(10) 0.0268(9) 0.0354(11) 0.0061(8) -0.0002(9) 0.0153(8)
C25 0.0407(11) 0.0239(8) 0.0289(11) 0.0082(8) 0.0065(9) 0.0146(8)
C26 0.0289(9) 0.0186(7) 0.0261(10) 0.0035(7) 0.0079(8) 0.0095(7)
C27 0.0209(9) 0.0275(8) 0.0308(11) 0.0031(7) 0.0078(8) 0.0100(7)
C28 0.0376(11) 0.0320(9) 0.0295(11) 0.0097(8) 0.0139(9) 0.0159(8)
F21 0.0299(6) 0.0345(6) 0.0347(7) 0.0143(5) 0.0122(5) 0.0153(5)
F22 0.0226(6) 0.0444(6) 0.0451(8) 0.0139(6) 0.0100(5) 0.0059(5)
F23 0.0501(8) 0.0375(6) 0.0352(7) 0.0017(5) 0.0224(6) 0.0186(6)
F24 0.0338(7) 0.0330(6) 0.0532(8) 0.0126(6) 0.0208(6) 0.0071(5)
F25 0.0365(6) 0.0380(6) 0.0330(7) 0.0054(5) 0.0147(5) 0.0213(5)
F26 0.0591(9) 0.0671(9) 0.0344(8) 0.0248(6) 0.0259(7) 0.0331(7)

loop_
_atom_type_symbol
_atom_type_description
_atom_type_scat_dispersion_real
_atom_type_scat_dispersion_imag
_atom_type_scat_source
C C 0.0033 0.0016 'International Tables Vol C Tables 4.2.6.8 and 6.1.1.4'
H H 0.0000 0.0000 'International Tables Vol C Tables 4.2.6.8 and 6.1.1.4'
F F 0.0171 0.0103 'International Tables Vol C Tables 4.2.6.8 and 6.1.1.4'
Si Si 0.0817 0.0704 'International Tables Vol C Tables 4.2.6.8 and 6.1.1.4'

loop_
_geom_angle_atom_site_label_1
_geom_angle_atom_site_label_2
_geom_angle_atom_site_label_3
_geom_angle
_geom_angle_site_symmetry_1
_geom_angle_site_symmetry_3
_geom_angle_publ_flag
F1 Si F2 104.06(6) . . ?
F1 Si C11 113.76(7) . . ?
F2 Si C11 104.65(7) . . ?
F1 Si C21 105.27(7) . . ?
F2 Si C21 113.17(8) . . ?
C11 Si C21 115.53(8) . . ?
F1 Si F21 70.83(5) . . ?
F2 Si F21 173.14(5) . . ?
C11 Si F21 74.09(6) . . ?
C21 Si F21 73.07(6) . . ?
F1 Si F11 172.60(6) . . ?
F2 Si F11 70.18(5) . . ?
C11 Si F11 72.78(6) . . ?
C21 Si F11 73.72(6) . . ?
F21 Si F11 115.29(4) . . ?
C16 C11 C12 114.88(17) . . ?
C16 C11 Si 123.28(13) . . ?
C12 C11 Si 121.84(14) . . ?
C13 C12 C11 122.66(18) . . ?
C13 C12 C17 114.69(16) . . ?
C11 C12 C17 122.65(17) . . ?
C12 C13 C14 120.28(18) . . ?
C15 C14 C13 119.14(19) . . ?
C14 C15 C16 120.93(19) . . ?
C15 C16 C11 121.97(17) . . ?
C15 C16 C18 116.10(17) . . ?
C11 C16 C18 121.86(17) . . ?
F13 C17 F11 106.20(15) . . ?
F13 C17 F12 106.45(14) . . ?
F11 C17 F12 106.43(15) . . ?
F13 C17 C12 112.18(16) . . ?
F11 C17 C12 112.68(14) . . ?
F12 C17 C12 112.42(15) . . ?
C17 F11 Si 97.49(9) . . ?
F16 C18 F15 106.62(15) . . ?
F16 C18 F14 106.20(15) . . ?
F15 C18 F14 107.84(17) . . ?
F16 C18 C16 111.88(17) . . ?
F15 C18 C16 110.96(15) . . ?
F14 C18 C16 112.99(16) . . ?
C22 C21 C26 115.14(16) . . ?
C22 C21 Si 121.37(14) . . ?
C26 C21 Si 123.48(13) . . ?
C23 C22 C21 122.57(18) . . ?
C23 C22 C27 114.40(17) . . ?
C21 C22 C27 123.02(16) . . ?
C24 C23 C22 119.97(18) . . ?
C23 C24 C25 119.58(18) . . ?
C24 C25 C26 120.66(19) . . ?
C25 C26 C21 121.80(18) . . ?
C25 C26 C28 116.19(18) . . ?
C21 C26 C28 121.98(17) . . ?
F22 C27 F23 106.41(15) . . ?
F22 C27 F21 106.04(14) . . ?
F23 C27 F21 106.02(15) . . ?
F22 C27 C22 112.31(16) . . ?
F23 C27 C22 112.72(14) . . ?
F21 C27 C22 112.80(15) . . ?
F24 C28 F26 106.43(16) . . ?
F24 C28 F25 106.82(17) . . ?
F26 C28 F25 105.76(16) . . ?
F24 C28 C26 113.33(16) . . ?
F26 C28 C26 112.35(17) . . ?
F25 C28 C26 111.66(15) . . ?
C27 F21 Si 99.44(10) . . ?

loop_
_geom_bond_atom_site_label_1
_geom_bond_atom_site_label_2
_geom_bond_distance
_geom_bond_site_symmetry_2
_geom_bond_publ_flag
Si F1 1.5694(11) . ?
Si F2 1.5790(13) . ?
Si C11 1.895(2) . ?
Si C21 1.8991(19) . ?
Si F21 2.7450(13) . ?
Si F11 2.7925(13) . ?
C11 C16 1.418(3) . ?
C11 C12 1.418(2) . ?
C12 C13 1.385(3) . ?
C12 C17 1.517(3) . ?
C13 C14 1.385(3) . ?
C14 C15 1.377(3) . ?
C15 C16 1.390(3) . ?
C16 C18 1.517(3) . ?
C17 F13 1.334(2) . ?
C17 F11 1.346(2) . ?
C17 F12 1.348(2) . ?
C18 F16 1.337(2) . ?
C18 F15 1.341(2) . ?
C18 F14 1.344(2) . ?
C21 C22 1.415(3) . ?
C21 C26 1.420(3) . ?
C22 C23 1.397(3) . ?
C22 C27 1.509(3) . ?
C23 C24 1.378(3) . ?
C24 C25 1.383(3) . ?
C25 C26 1.393(3) . ?
C26 C28 1.508(3) . ?
C27 F22 1.339(2) . ?
C27 F23 1.343(2) . ?
C27 F21 1.345(2) . ?
C28 F24 1.338(2) . ?
C28 F26 1.342(2) . ?
C28 F25 1.352(2) . ?

loop_
_cod_related_entry_id
_cod_related_entry_database
_cod_related_entry_code
1 ChemSpider 21146173
